data_7061145
loop_
_publ_author_name
'Mironova, Olga A.'
'Lashchenko, Daniil I.'
'Ryadun, Aleksey A.'
'Sukhikh, Taisiya S.'
'Bashirov, Denis A.'
'Pushkarevsky, Nikolay A.'
'Konchenko, Sergey N.'

_publ_section_title
;
 Synthesis and photophysical properties of rare earth complexes bearing
 silanediamido ligands Me2Si(NAryl)22&#x2212; (Aryl = Dipp, Mes)
;
_journal_issue 5
_journal_name_full 'New Journal of Chemistry'
_journal_page_first 2351
_journal_page_last 2359
_journal_paper_doi 10.1039/D1NJ05722G
_journal_volume 46
_journal_year 2022
_chemical_formula_moiety 'C68 H112 Cl2 N4 O4 Si2 Tb2'
_chemical_formula_sum 'C68 H112 Cl2 N4 O4 Si2 Tb2'
_chemical_formula_weight 1494.53
_space_group_crystal_system orthorhombic
_space_group_IT_number 61
_space_group_name_Hall '-P 2ac 2ab'
_space_group_name_H-M_alt 'P b c a'
_atom_sites_solution_hydrogens geom
_atom_sites_solution_primary dual
_audit_creation_date 2021-10-25
_audit_creation_method
;
Olex2 1.5
(compiled 2021.08.20 svn.r13c46975 for OlexSys, GUI svn.r6405)
;
_audit_update_record
;
2021-11-19 deposited with the CCDC.	2021-12-17 downloaded from the CCDC.
;
_cell_angle_alpha 90
_cell_angle_beta 90
_cell_angle_gamma 90
_cell_formula_units_Z 4
_cell_length_a 18.5890(3)
_cell_length_b 17.5439(4)
_cell_length_c 21.9363(4)
_cell_measurement_reflns_used 8547
_cell_measurement_temperature 150(2)
_cell_measurement_theta_max 26.35
_cell_measurement_theta_min 2.45
_cell_volume 7153.9(2)
_computing_cell_refinement 'Bruker SAINT'
_computing_data_collection 'Bruker APEX2'
_computing_data_reduction 'Bruker SAINT'
_computing_molecular_graphics 'Olex2 1.5 (Dolomanov et al., 2009)'
_computing_publication_material 'Olex2 1.5 (Dolomanov et al., 2009)'
_computing_structure_refinement 'SHELXL 2017/1 (Sheldrick, 2015)'
_computing_structure_solution 'SHELXT 2014/5 (Sheldrick, 2014)'
_diffrn_ambient_temperature 150(2)
_diffrn_detector CCD
_diffrn_detector_area_resol_mean 8.33
_diffrn_detector_type 'Bruker APEXII CCD area detector'
_diffrn_measured_fraction_theta_full 1.000
_diffrn_measured_fraction_theta_max 0.999
_diffrn_measurement_device '\k-geometry diffractometer'
_diffrn_measurement_device_type 'Bruker APEX diffractometer'
_diffrn_measurement_method '\w and \f scans'
_diffrn_radiation_monochromator graphite
_diffrn_radiation_type MoK\a
_diffrn_radiation_wavelength 0.71073
_diffrn_reflns_av_R_equivalents 0.0364
_diffrn_reflns_av_unetI/netI 0.0416
_diffrn_reflns_Laue_measured_fraction_full 1.000
_diffrn_reflns_Laue_measured_fraction_max 0.999
_diffrn_reflns_limit_h_max 18
_diffrn_reflns_limit_h_min -23
_diffrn_reflns_limit_k_max 21
_diffrn_reflns_limit_k_min -12
_diffrn_reflns_limit_l_max 20
_diffrn_reflns_limit_l_min -27
_diffrn_reflns_number 24694
_diffrn_reflns_point_group_measured_fraction_full 1.000
_diffrn_reflns_point_group_measured_fraction_max 0.999
_diffrn_reflns_theta_full 25.242
_diffrn_reflns_theta_max 26.374
_diffrn_reflns_theta_min 2.156
_diffrn_source 'sealed tube'
_diffrn_source_current 30.0
_diffrn_source_power 1.5
_diffrn_source_voltage 50.0
_exptl_absorpt_coefficient_mu 2.116
_exptl_absorpt_correction_T_max 0.7454
_exptl_absorpt_correction_T_min 0.6502
_exptl_absorpt_correction_type multi-scan
_exptl_absorpt_process_details
;
SADABS-2012/1 (Bruker,2012) was used for absorption correction.
wR2(int) was 0.0528 before and 0.0474 after correction.
The Ratio of minimum to maximum transmission is 0.8723.
The \l/2 correction factor is 0.0015.
;
_exptl_crystal_colour colourless
_exptl_crystal_colour_primary colourless
_exptl_crystal_density_diffrn 1.388
_exptl_crystal_description block
_exptl_crystal_F_000 3088
_exptl_crystal_preparation Luminescent
_exptl_crystal_size_max 0.32
_exptl_crystal_size_mid 0.32
_exptl_crystal_size_min 0.26
_refine_diff_density_max 0.923
_refine_diff_density_min -0.581
_refine_diff_density_rms 0.084
_refine_ls_extinction_method none
_refine_ls_goodness_of_fit_ref 1.010
_refine_ls_hydrogen_treatment constr
_refine_ls_matrix_type full
_refine_ls_number_parameters 390
_refine_ls_number_reflns 7292
_refine_ls_number_restraints 15
_refine_ls_restrained_S_all 1.009
_refine_ls_R_factor_all 0.0501
_refine_ls_R_factor_gt 0.0284
_refine_ls_shift/su_max 0.000
_refine_ls_shift/su_mean 0.000
_refine_ls_structure_factor_coef Fsqd
_refine_ls_weighting_details 'w=1/[\s^2^(Fo^2^)+(0.0285P)^2^+3.1397P] where P=(Fo^2^+2Fc^2^)/3'
_refine_ls_weighting_scheme calc
_refine_ls_wR_factor_gt 0.0612
_refine_ls_wR_factor_ref 0.0693
_reflns_Friedel_coverage 0.000
_reflns_number_gt 5367
_reflns_number_total 7292
_reflns_threshold_expression 'I > 2\s(I)'
_cod_data_source_file d1nj05722g2.cif
_cod_data_source_block ss11
_cod_depositor_comments 'Adding full bibliography for 7061141--7061148.cif.'
_cod_database_code 7061145
_shelx_shelxl_version_number 2017/1
_shelx_space_group_comment
;
The symmetry employed for this shelxl refinement is uniquely defined
by the following loop, which should always be used as a source of
symmetry information in preference to the above space-group names.
They are only intended as comments.
;
_shelx_estimated_absorpt_t_max 0.609
_shelx_estimated_absorpt_t_min 0.551
_olex2_refinement_description
;
1. Fixed Uiso
 At 1.2 times of:
  All C(H) groups, All C(H,H) groups, All C(H,H,H,H) groups
 At 1.5 times of:
  All C(H,H,H) groups
2. Rigid body (RIGU) restrains
 C28, C29B, C30
 with sigma for 1-2 distances of 0.004 and sigma for 1-3 distances of 0.004
 C28, C29A, C30
 with sigma for 1-2 distances of 0.004 and sigma for 1-3 distances of 0.004
3. Others
 Sof(H28C)=Sof(H28D)=Sof(C29B)=Sof(H29A)=Sof(H29B)=Sof(H30C)=Sof(H30D)=1-FVAR(1)
 Sof(H28A)=Sof(H28B)=Sof(H30A)=Sof(H30B)=Sof(C29A)=Sof(H29C)=Sof(H29D)=FVAR(1)
4.a Ternary CH refined with riding coordinates:
 C9(H9), C12(H12), C21(H21), C24(H24)
4.b Secondary CH2 refined with riding coordinates:
 C27(H27A,H27B), C28(H28C,H28D), C28(H28A,H28B), C29B(H29A,H29B), C30(H30C,
 H30D), C30(H30A,H30B), C31(H31A,H31B), C32(H32A,H32B), C33(H33A,H33B),
 C34(H34A,H34B), C29A(H29C,H29D)
4.c Aromatic/amide H refined with riding coordinates:
 C5(H5), C6(H6), C7(H7), C17(H17), C18(H18), C19(H19)
4.d Idealised Me refined as rotating group:
 C1(H1A,H1B,H1C), C2(H2A,H2B,H2C), C10(H10A,H10B,H10C), C11(H11A,H11B,H11C),
 C13(H13A,H13B,H13C), C14(H14A,H14B,H14C), C22(H22A,H22B,H22C), C23(H23A,H23B,
 H23C), C25(H25A,H25B,H25C), C26(H26A,H26B,H26C)
;
_olex2_submission_special_instructions 'No special instructions were received'

loop_
_space_group_symop_operation_xyz
'x, y, z'
'-x+1/2, -y, z+1/2'
'-x, y+1/2, -z+1/2'
'x+1/2, -y+1/2, -z'
'-x, -y, -z'
'x-1/2, y, -z-1/2'
'x, -y-1/2, z-1/2'
'-x-1/2, y-1/2, z'

loop_
_atom_site_label
_atom_site_type_symbol
_atom_site_fract_x
_atom_site_fract_y
_atom_site_fract_z
_atom_site_U_iso_or_equiv
_atom_site_adp_type
_atom_site_occupancy
_atom_site_site_symmetry_order
_atom_site_calc_flag
_atom_site_refinement_flags_posn
_atom_site_refinement_flags_adp
_atom_site_refinement_flags_occupancy
_atom_site_disorder_assembly
_atom_site_disorder_group
Tb1 Tb 0.47234(2) 0.46651(2) 0.40597(2) 0.02377(6) Uani 1 1 d . . . . .
Cl1 Cl 0.44023(5) 0.57012(5) 0.49304(3) 0.0341(2) Uani 1 1 d . . . . .
Si1 Si 0.35030(5) 0.40231(6) 0.33514(4) 0.0329(2) Uani 1 1 d . . . . .
O1 O 0.55128(13) 0.56532(15) 0.36725(10) 0.0411(6) Uani 1 1 d . . . . .
O2 O 0.56472(12) 0.38605(15) 0.36355(9) 0.0371(6) Uani 1 1 d . . . . .
N1 N 0.41069(14) 0.47371(16) 0.31670(10) 0.0274(6) Uani 1 1 d . . . . .
N2 N 0.37906(14) 0.38647(16) 0.40903(11) 0.0281(6) Uani 1 1 d . . . . .
C1 C 0.2553(2) 0.4339(3) 0.32178(17) 0.0569(12) Uani 1 1 d . . . . .
H1A H 0.244593 0.477791 0.347881 0.085 Uiso 1 1 calc R U . . .
H1B H 0.222382 0.392064 0.331532 0.085 Uiso 1 1 calc R U . . .
H1C H 0.249396 0.448421 0.278932 0.085 Uiso 1 1 calc R U . . .
C2 C 0.3548(2) 0.3119(2) 0.28977(15) 0.0500(11) Uani 1 1 d . . . . .
H2A H 0.404448 0.293250 0.289018 0.075 Uiso 1 1 calc R U . . .
H2B H 0.338529 0.321766 0.248009 0.075 Uiso 1 1 calc R U . . .
H2C H 0.323648 0.273426 0.308578 0.075 Uiso 1 1 calc R U . . .
C3 C 0.39109(17) 0.5270(2) 0.27074(14) 0.0318(8) Uani 1 1 d . . . . .
C4 C 0.35625(19) 0.5964(2) 0.28608(15) 0.0399(9) Uani 1 1 d . . . . .
C5 C 0.3344(2) 0.6461(3) 0.24033(17) 0.0523(11) Uani 1 1 d . . . . .
H5 H 0.310053 0.691760 0.251096 0.063 Uiso 1 1 calc R U . . .
C6 C 0.3473(2) 0.6305(3) 0.17951(17) 0.0529(11) Uani 1 1 d . . . . .
H6 H 0.332125 0.665140 0.148782 0.063 Uiso 1 1 calc R U . . .
C7 C 0.3821(2) 0.5648(3) 0.16424(16) 0.0468(10) Uani 1 1 d . . . . .
H7 H 0.391506 0.554556 0.122463 0.056 Uiso 1 1 calc R U . . .
C8 C 0.40422(18) 0.5122(2) 0.20780(14) 0.0356(9) Uani 1 1 d . . . . .
C9 C 0.3431(2) 0.6204(3) 0.35177(17) 0.0557(12) Uani 1 1 d . . . . .
H9 H 0.356981 0.576901 0.378775 0.067 Uiso 1 1 calc R U . . .
C10 C 0.3896(3) 0.6879(3) 0.36833(19) 0.0823(17) Uani 1 1 d . . . . .
H10A H 0.439770 0.676826 0.357888 0.123 Uiso 1 1 calc R U . . .
H10B H 0.385763 0.697750 0.412181 0.123 Uiso 1 1 calc R U . . .
H10C H 0.373379 0.732851 0.345668 0.123 Uiso 1 1 calc R U . . .
C11 C 0.2645(3) 0.6407(4) 0.3653(2) 0.098(2) Uani 1 1 d . . . . .
H11A H 0.252945 0.690015 0.346730 0.147 Uiso 1 1 calc R U . . .
H11B H 0.257316 0.643701 0.409472 0.147 Uiso 1 1 calc R U . . .
H11C H 0.232933 0.601316 0.348265 0.147 Uiso 1 1 calc R U . . .
C12 C 0.4412(2) 0.4405(2) 0.18584(15) 0.0433(9) Uani 1 1 d . . . . .
H12 H 0.449670 0.407136 0.222111 0.052 Uiso 1 1 calc R U . . .
C13 C 0.5144(2) 0.4573(3) 0.15680(17) 0.0537(11) Uani 1 1 d . . . . .
H13A H 0.507412 0.485891 0.118872 0.081 Uiso 1 1 calc R U . . .
H13B H 0.539153 0.409260 0.147899 0.081 Uiso 1 1 calc R U . . .
H13C H 0.543611 0.487624 0.185048 0.081 Uiso 1 1 calc R U . . .
C14 C 0.3956(3) 0.3955(3) 0.14033(18) 0.0670(14) Uani 1 1 d . . . . .
H14A H 0.347820 0.386448 0.157678 0.100 Uiso 1 1 calc R U . . .
H14B H 0.418930 0.346595 0.131694 0.100 Uiso 1 1 calc R U . . .
H14C H 0.390944 0.424731 0.102458 0.100 Uiso 1 1 calc R U . . .
C15 C 0.34765(17) 0.3312(2) 0.44848(13) 0.0295(8) Uani 1 1 d . . . . .
C16 C 0.37999(18) 0.2594(2) 0.45752(14) 0.0335(8) Uani 1 1 d . . . . .
C17 C 0.3492(2) 0.2074(2) 0.49743(15) 0.0416(9) Uani 1 1 d . . . . .
H17 H 0.371928 0.159555 0.503906 0.050 Uiso 1 1 calc R U . . .
C18 C 0.2858(2) 0.2241(2) 0.52804(16) 0.0455(10) Uani 1 1 d . . . . .
H18 H 0.265099 0.187993 0.555080 0.055 Uiso 1 1 calc R U . . .
C19 C 0.2537(2) 0.2929(2) 0.51892(15) 0.0431(10) Uani 1 1 d . . . . .
H19 H 0.210023 0.303581 0.539652 0.052 Uiso 1 1 calc R U . . .
C20 C 0.28254(18) 0.3483(2) 0.48021(14) 0.0336(8) Uani 1 1 d . . . . .
C21 C 0.44814(19) 0.2362(2) 0.42476(16) 0.0397(9) Uani 1 1 d . . . . .
H21 H 0.460978 0.278091 0.395791 0.048 Uiso 1 1 calc R U . . .
C22 C 0.5110(2) 0.2261(3) 0.4688(2) 0.0567(11) Uani 1 1 d . . . . .
H22A H 0.518587 0.273578 0.491542 0.085 Uiso 1 1 calc R U . . .
H22B H 0.554634 0.213616 0.445832 0.085 Uiso 1 1 calc R U . . .
H22C H 0.500168 0.184773 0.497406 0.085 Uiso 1 1 calc R U . . .
C23 C 0.4383(2) 0.1630(3) 0.38751(19) 0.0563(11) Uani 1 1 d . . . . .
H23A H 0.429650 0.120091 0.415156 0.084 Uiso 1 1 calc R U . . .
H23B H 0.481915 0.153236 0.363601 0.084 Uiso 1 1 calc R U . . .
H23C H 0.397203 0.168850 0.359970 0.084 Uiso 1 1 calc R U . . .
C24 C 0.24636(19) 0.4256(2) 0.47521(16) 0.0430(9) Uani 1 1 d . . . . .
H24 H 0.267784 0.452230 0.439246 0.052 Uiso 1 1 calc R U . . .
C25 C 0.2601(2) 0.4750(2) 0.53070(19) 0.0575(12) Uani 1 1 d . . . . .
H25A H 0.239779 0.450318 0.566899 0.086 Uiso 1 1 calc R U . . .
H25B H 0.237374 0.524841 0.524877 0.086 Uiso 1 1 calc R U . . .
H25C H 0.312038 0.481684 0.536181 0.086 Uiso 1 1 calc R U . . .
C26 C 0.1647(2) 0.4194(3) 0.4640(2) 0.0664(13) Uani 1 1 d . . . . .
H26A H 0.155920 0.387453 0.428089 0.100 Uiso 1 1 calc R U . . .
H26B H 0.144811 0.470377 0.456991 0.100 Uiso 1 1 calc R U . . .
H26C H 0.141585 0.396469 0.499662 0.100 Uiso 1 1 calc R U . . .
C27 C 0.5850(2) 0.6310(2) 0.39619(16) 0.0458(10) Uani 1 1 d . . . . .
H27A H 0.613671 0.614916 0.431992 0.055 Uiso 1 1 calc R U . . .
H27B H 0.548177 0.668059 0.409691 0.055 Uiso 1 1 calc R U . . .
C28 C 0.6326(3) 0.6654(3) 0.3483(2) 0.0859(18) Uani 1 1 d . . . . .
H28C H 0.682568 0.646355 0.351654 0.103 Uiso 0.38(2) 1 calc R U P A 2
H28D H 0.632705 0.721728 0.350731 0.103 Uiso 0.38(2) 1 calc R U P A 2
H28A H 0.681031 0.675889 0.365066 0.103 Uiso 0.62(2) 1 calc R U P A 1
H28B H 0.611802 0.713703 0.333049 0.103 Uiso 0.62(2) 1 calc R U P A 1
C29B C 0.5968(16) 0.6377(12) 0.2903(6) 0.065(5) Uani 0.38(2) 1 d . . P A 2
H29A H 0.557456 0.672603 0.278177 0.078 Uiso 0.38(2) 1 calc R U P A 2
H29B H 0.632150 0.634966 0.256587 0.078 Uiso 0.38(2) 1 calc R U P A 2
C30 C 0.5701(3) 0.5667(3) 0.30313(16) 0.0676(15) Uani 1 1 d . . . . .
H30C H 0.606755 0.527273 0.294265 0.081 Uiso 0.38(2) 1 calc R U P A 2
H30D H 0.527075 0.556250 0.277871 0.081 Uiso 0.38(2) 1 calc R U P A 2
H30A H 0.575460 0.514081 0.287426 0.081 Uiso 0.62(2) 1 calc R U P A 1
H30B H 0.532057 0.592672 0.279350 0.081 Uiso 0.62(2) 1 calc R U P A 1
C31 C 0.63885(19) 0.3791(3) 0.38083(18) 0.0626(14) Uani 1 1 d . . . . .
H31A H 0.643867 0.341714 0.414386 0.075 Uiso 1 1 calc R U . . .
H31B H 0.657429 0.428855 0.395110 0.075 Uiso 1 1 calc R U . . .
C32 C 0.6800(2) 0.3532(3) 0.32681(17) 0.0565(12) Uani 1 1 d . . . . .
H32A H 0.701336 0.302297 0.333961 0.068 Uiso 1 1 calc R U . . .
H32B H 0.718891 0.389637 0.316806 0.068 Uiso 1 1 calc R U . . .
C33 C 0.6244(2) 0.3501(3) 0.27599(17) 0.0581(12) Uani 1 1 d . . . . .
H33A H 0.624005 0.398096 0.252206 0.070 Uiso 1 1 calc R U . . .
H33B H 0.633712 0.306872 0.248108 0.070 Uiso 1 1 calc R U . . .
C34 C 0.5563(2) 0.3397(3) 0.30934(17) 0.0532(11) Uani 1 1 d . . . . .
H34A H 0.514953 0.357258 0.284671 0.064 Uiso 1 1 calc R U . . .
H34B H 0.549043 0.285439 0.320196 0.064 Uiso 1 1 calc R U . . .
C29A C 0.6368(8) 0.6072(9) 0.2978(4) 0.064(3) Uani 0.62(2) 1 d . . P A 1
H29C H 0.640953 0.632178 0.257515 0.077 Uiso 0.62(2) 1 calc R U P A 1
H29D H 0.678301 0.572594 0.303677 0.077 Uiso 0.62(2) 1 calc R U P A 1

loop_
_atom_site_aniso_label
_atom_site_aniso_U_11
_atom_site_aniso_U_22
_atom_site_aniso_U_33
_atom_site_aniso_U_23
_atom_site_aniso_U_13
_atom_site_aniso_U_12
Tb1 0.02474(9) 0.03270(9) 0.01386(8) -0.00011(7) -0.00065(6) -0.00229(7)
Cl1 0.0406(5) 0.0442(5) 0.0175(4) -0.0025(4) -0.0039(3) 0.0110(4)
Si1 0.0348(5) 0.0453(6) 0.0185(4) 0.0004(4) -0.0027(4) -0.0107(5)
O1 0.0544(15) 0.0456(16) 0.0233(12) -0.0040(11) 0.0065(11) -0.0217(13)
O2 0.0327(13) 0.0548(18) 0.0237(12) -0.0090(11) -0.0016(10) 0.0049(12)
N1 0.0304(14) 0.0384(17) 0.0135(12) 0.0011(12) -0.0033(11) -0.0018(12)
N2 0.0313(14) 0.0345(16) 0.0184(13) -0.0001(12) -0.0006(11) -0.0052(12)
C1 0.040(2) 0.092(4) 0.038(2) 0.005(2) -0.0075(19) -0.008(2)
C2 0.074(3) 0.051(3) 0.0257(19) -0.0003(18) -0.0067(19) -0.024(2)
C3 0.0306(18) 0.044(2) 0.0205(16) 0.0027(16) -0.0040(14) -0.0029(16)
C4 0.044(2) 0.054(3) 0.0220(17) 0.0044(18) -0.0034(16) 0.0119(19)
C5 0.060(3) 0.063(3) 0.034(2) 0.007(2) -0.0082(19) 0.018(2)
C6 0.061(3) 0.069(3) 0.029(2) 0.019(2) -0.0119(19) 0.008(2)
C7 0.057(3) 0.065(3) 0.0187(18) 0.0101(19) -0.0050(17) -0.004(2)
C8 0.039(2) 0.050(2) 0.0185(16) 0.0039(16) -0.0014(15) -0.0078(17)
C9 0.076(3) 0.064(3) 0.027(2) 0.000(2) -0.005(2) 0.036(2)
C10 0.119(4) 0.089(4) 0.039(3) -0.013(3) -0.030(3) 0.021(4)
C11 0.107(4) 0.122(5) 0.065(3) -0.012(3) 0.023(3) 0.055(4)
C12 0.057(2) 0.052(3) 0.0208(17) 0.0011(17) 0.0038(17) -0.004(2)
C13 0.067(3) 0.064(3) 0.030(2) -0.002(2) 0.0095(19) 0.002(2)
C14 0.093(4) 0.073(3) 0.034(2) -0.014(2) 0.005(2) -0.022(3)
C15 0.0334(18) 0.040(2) 0.0152(15) -0.0014(15) -0.0040(14) -0.0099(16)
C16 0.0376(19) 0.041(2) 0.0221(17) 0.0008(16) -0.0047(15) -0.0090(17)
C17 0.053(2) 0.043(2) 0.0282(18) 0.0058(18) -0.0037(17) -0.0059(19)
C18 0.058(3) 0.051(3) 0.0279(19) 0.0086(19) 0.0034(19) -0.019(2)
C19 0.041(2) 0.060(3) 0.0281(19) -0.0030(19) 0.0070(16) -0.014(2)
C20 0.0328(19) 0.047(2) 0.0210(16) -0.0009(16) 0.0002(15) -0.0105(16)
C21 0.041(2) 0.039(2) 0.039(2) 0.0056(18) 0.0006(17) 0.0003(17)
C22 0.056(3) 0.048(3) 0.067(3) 0.005(2) -0.008(2) 0.004(2)
C23 0.058(3) 0.057(3) 0.054(2) -0.012(2) 0.007(2) 0.002(2)
C24 0.037(2) 0.054(3) 0.038(2) 0.002(2) 0.0103(17) -0.0017(18)
C25 0.056(3) 0.054(3) 0.062(3) -0.006(2) 0.015(2) 0.002(2)
C26 0.038(2) 0.088(4) 0.073(3) 0.008(3) 0.005(2) 0.003(2)
C27 0.057(2) 0.047(2) 0.033(2) -0.0053(18) -0.0024(18) -0.019(2)
C28 0.125(4) 0.083(4) 0.049(3) -0.012(3) 0.018(3) -0.064(4)
C29B 0.077(13) 0.085(9) 0.034(6) 0.013(7) 0.023(7) -0.020(8)
C30 0.087(3) 0.092(4) 0.024(2) -0.014(2) 0.020(2) -0.045(3)
C31 0.034(2) 0.112(4) 0.041(2) -0.027(3) -0.0055(19) 0.020(2)
C32 0.040(2) 0.091(4) 0.039(2) -0.008(2) 0.0041(18) 0.007(2)
C33 0.051(2) 0.088(4) 0.035(2) -0.011(2) 0.0063(19) 0.012(2)
C34 0.050(2) 0.075(3) 0.034(2) -0.020(2) -0.0011(19) 0.009(2)
C29A 0.055(6) 0.095(8) 0.043(4) -0.003(4) 0.011(4) -0.024(5)

loop_
_atom_type_symbol
_atom_type_description
_atom_type_scat_dispersion_real
_atom_type_scat_dispersion_imag
_atom_type_scat_source
C C 0.0033 0.0016 'International Tables Vol C Tables 4.2.6.8 and 6.1.1.4'
H H 0.0000 0.0000 'International Tables Vol C Tables 4.2.6.8 and 6.1.1.4'
Cl Cl 0.1484 0.1585 'International Tables Vol C Tables 4.2.6.8 and 6.1.1.4'
N N 0.0061 0.0033 'International Tables Vol C Tables 4.2.6.8 and 6.1.1.4'
O O 0.0106 0.0060 'International Tables Vol C Tables 4.2.6.8 and 6.1.1.4'
Si Si 0.0817 0.0704 'International Tables Vol C Tables 4.2.6.8 and 6.1.1.4'
Tb Tb -0.1723 4.1537 'International Tables Vol C Tables 4.2.6.8 and 6.1.1.4'

loop_
_geom_angle_atom_site_label_1
_geom_angle_atom_site_label_2
_geom_angle_atom_site_label_3
_geom_angle
_geom_angle_site_symmetry_1
_geom_angle_site_symmetry_3
_geom_angle_publ_flag
Cl1 Tb1 Cl1 74.08(3) . 5_666 ?
Cl1 Tb1 Si1 139.81(3) 5_666 . ?
Cl1 Tb1 Si1 117.11(3) . . ?
O1 Tb1 Cl1 84.28(6) . . ?
O1 Tb1 Cl1 95.12(6) . 5_666 ?
O1 Tb1 Si1 123.36(6) . . ?
O2 Tb1 Cl1 145.49(5) . . ?
O2 Tb1 Cl1 76.07(5) . 5_666 ?
O2 Tb1 Si1 96.90(6) . . ?
O2 Tb1 O1 81.50(9) . . ?
N1 Tb1 Cl1 168.43(7) . 5_666 ?
N1 Tb1 Cl1 117.39(7) . . ?
N1 Tb1 Si1 35.46(7) . . ?
N1 Tb1 O1 87.91(9) . . ?
N1 Tb1 O2 93.39(8) . . ?
N2 Tb1 Cl1 106.29(7) . 5_666 ?
N2 Tb1 Cl1 103.31(7) . . ?
N2 Tb1 Si1 35.34(6) . . ?
N2 Tb1 O1 158.48(8) . . ?
N2 Tb1 O2 101.34(9) . . ?
N2 Tb1 N1 70.68(9) . . ?
Tb1 Cl1 Tb1 105.92(3) . 5_666 ?
N1 Si1 Tb1 49.64(8) . . ?
N1 Si1 C1 111.14(18) . . ?
N1 Si1 C2 117.37(15) . . ?
N2 Si1 Tb1 48.30(9) . . ?
N2 Si1 N1 97.76(12) . . ?
N2 Si1 C1 119.05(15) . . ?
N2 Si1 C2 110.36(16) . . ?
C1 Si1 Tb1 133.56(15) . . ?
C1 Si1 C2 102.1(2) . . ?
C2 Si1 Tb1 124.37(14) . . ?
C27 O1 Tb1 132.29(19) . . ?
C30 O1 Tb1 119.8(2) . . ?
C30 O1 C27 107.8(3) . . ?
C31 O2 Tb1 129.2(2) . . ?
C31 O2 C34 105.8(3) . . ?
C34 O2 Tb1 124.7(2) . . ?
Si1 N1 Tb1 94.90(11) . . ?
C3 N1 Tb1 140.9(2) . . ?
C3 N1 Si1 118.4(2) . . ?
Si1 N2 Tb1 96.37(12) . . ?
C15 N2 Tb1 139.88(19) . . ?
C15 N2 Si1 123.5(2) . . ?
Si1 C1 H1A 109.5 . . ?
Si1 C1 H1B 109.5 . . ?
Si1 C1 H1C 109.5 . . ?
H1A C1 H1B 109.5 . . ?
H1A C1 H1C 109.5 . . ?
H1B C1 H1C 109.5 . . ?
Si1 C2 H2A 109.5 . . ?
Si1 C2 H2B 109.5 . . ?
Si1 C2 H2C 109.5 . . ?
H2A C2 H2B 109.5 . . ?
H2A C2 H2C 109.5 . . ?
H2B C2 H2C 109.5 . . ?
N1 C3 C8 121.5(3) . . ?
C4 C3 N1 120.8(3) . . ?
C4 C3 C8 117.6(3) . . ?
C3 C4 C9 122.4(3) . . ?
C5 C4 C3 120.0(3) . . ?
C5 C4 C9 117.6(3) . . ?
C4 C5 H5 119.3 . . ?
C6 C5 C4 121.5(4) . . ?
C6 C5 H5 119.3 . . ?
C5 C6 H6 120.5 . . ?
C7 C6 C5 119.1(4) . . ?
C7 C6 H6 120.5 . . ?
C6 C7 H7 118.9 . . ?
C6 C7 C8 122.2(3) . . ?
C8 C7 H7 118.9 . . ?
C3 C8 C12 122.5(3) . . ?
C7 C8 C3 119.6(4) . . ?
C7 C8 C12 117.9(3) . . ?
C4 C9 H9 108.0 . . ?
C4 C9 C11 113.6(4) . . ?
C10 C9 C4 110.7(4) . . ?
C10 C9 H9 108.0 . . ?
C10 C9 C11 108.5(4) . . ?
C11 C9 H9 108.0 . . ?
C9 C10 H10A 109.5 . . ?
C9 C10 H10B 109.5 . . ?
C9 C10 H10C 109.5 . . ?
H10A C10 H10B 109.5 . . ?
H10A C10 H10C 109.5 . . ?
H10B C10 H10C 109.5 . . ?
C9 C11 H11A 109.5 . . ?
C9 C11 H11B 109.5 . . ?
C9 C11 H11C 109.5 . . ?
H11A C11 H11B 109.5 . . ?
H11A C11 H11C 109.5 . . ?
H11B C11 H11C 109.5 . . ?
C8 C12 H12 107.7 . . ?
C8 C12 C13 112.1(3) . . ?
C8 C12 C14 112.6(3) . . ?
C13 C12 H12 107.7 . . ?
C14 C12 H12 107.7 . . ?
C14 C12 C13 108.7(3) . . ?
C12 C13 H13A 109.5 . . ?
C12 C13 H13B 109.5 . . ?
C12 C13 H13C 109.5 . . ?
H13A C13 H13B 109.5 . . ?
H13A C13 H13C 109.5 . . ?
H13B C13 H13C 109.5 . . ?
C12 C14 H14A 109.5 . . ?
C12 C14 H14B 109.5 . . ?
C12 C14 H14C 109.5 . . ?
H14A C14 H14B 109.5 . . ?
H14A C14 H14C 109.5 . . ?
H14B C14 H14C 109.5 . . ?
N2 C15 C20 120.0(3) . . ?
C16 C15 N2 121.3(3) . . ?
C16 C15 C20 118.7(3) . . ?
C15 C16 C21 122.0(3) . . ?
C17 C16 C15 120.0(3) . . ?
C17 C16 C21 118.0(3) . . ?
C16 C17 H17 119.5 . . ?
C18 C17 C16 121.1(4) . . ?
C18 C17 H17 119.5 . . ?
C17 C18 H18 120.4 . . ?
C19 C18 C17 119.3(4) . . ?
C19 C18 H18 120.4 . . ?
C18 C19 H19 118.7 . . ?
C18 C19 C20 122.6(4) . . ?
C20 C19 H19 118.7 . . ?
C15 C20 C24 121.9(3) . . ?
C19 C20 C15 118.3(4) . . ?
C19 C20 C24 119.7(3) . . ?
C16 C21 H21 107.8 . . ?
C16 C21 C22 111.8(3) . . ?
C16 C21 C23 112.2(3) . . ?
C22 C21 H21 107.8 . . ?
C22 C21 C23 109.3(3) . . ?
C23 C21 H21 107.8 . . ?
C21 C22 H22A 109.5 . . ?
C21 C22 H22B 109.5 . . ?
C21 C22 H22C 109.5 . . ?
H22A C22 H22B 109.5 . . ?
H22A C22 H22C 109.5 . . ?
H22B C22 H22C 109.5 . . ?
C21 C23 H23A 109.5 . . ?
C21 C23 H23B 109.5 . . ?
C21 C23 H23C 109.5 . . ?
H23A C23 H23B 109.5 . . ?
H23A C23 H23C 109.5 . . ?
H23B C23 H23C 109.5 . . ?
C20 C24 H24 107.4 . . ?
C20 C24 C26 112.7(4) . . ?
C25 C24 C20 112.2(3) . . ?
C25 C24 H24 107.4 . . ?
C25 C24 C26 109.5(3) . . ?
C26 C24 H24 107.4 . . ?
C24 C25 H25A 109.5 . . ?
C24 C25 H25B 109.5 . . ?
C24 C25 H25C 109.5 . . ?
H25A C25 H25B 109.5 . . ?
H25A C25 H25C 109.5 . . ?
H25B C25 H25C 109.5 . . ?
C24 C26 H26A 109.5 . . ?
C24 C26 H26B 109.5 . . ?
C24 C26 H26C 109.5 . . ?
H26A C26 H26B 109.5 . . ?
H26A C26 H26C 109.5 . . ?
H26B C26 H26C 109.5 . . ?
O1 C27 H27A 110.6 . . ?
O1 C27 H27B 110.6 . . ?
O1 C27 C28 105.5(3) . . ?
H27A C27 H27B 108.8 . . ?
C28 C27 H27A 110.6 . . ?
C28 C27 H27B 110.6 . . ?
C27 C28 H28C 111.5 . . ?
C27 C28 H28D 111.5 . . ?
C27 C28 H28A 110.6 . . ?
C27 C28 H28B 110.6 . . ?
C27 C28 C29B 101.5(7) . . ?
C27 C28 C29A 105.8(5) . . ?
H28C C28 H28D 109.3 . . ?
H28A C28 H28B 108.7 . . ?
C29B C28 H28C 111.5 . . ?
C29B C28 H28D 111.5 . . ?
C29A C28 H28A 110.6 . . ?
C29A C28 H28B 110.6 . . ?
C28 C29B H29A 110.5 . . ?
C28 C29B H29B 110.5 . . ?
H29A C29B H29B 108.7 . . ?
C30 C29B C28 106.1(12) . . ?
C30 C29B H29A 110.5 . . ?
C30 C29B H29B 110.5 . . ?
O1 C30 H30C 110.2 . . ?
O1 C30 H30D 110.2 . . ?
O1 C30 H30A 110.3 . . ?
O1 C30 H30B 110.3 . . ?
C29B C30 O1 107.6(7) . . ?
C29B C30 H30C 110.2 . . ?
C29B C30 H30D 110.2 . . ?
H30C C30 H30D 108.5 . . ?
H30A C30 H30B 108.5 . . ?
C29A C30 O1 107.2(5) . . ?
C29A C30 H30A 110.3 . . ?
C29A C30 H30B 110.3 . . ?
O2 C31 H31A 110.1 . . ?
O2 C31 H31B 110.1 . . ?
O2 C31 C32 108.1(3) . . ?
H31A C31 H31B 108.4 . . ?
C32 C31 H31A 110.1 . . ?
C32 C31 H31B 110.1 . . ?
C31 C32 H32A 110.9 . . ?
C31 C32 H32B 110.9 . . ?
C31 C32 C33 104.3(3) . . ?
H32A C32 H32B 108.9 . . ?
C33 C32 H32A 110.9 . . ?
C33 C32 H32B 110.9 . . ?
C32 C33 H33A 111.2 . . ?
C32 C33 H33B 111.2 . . ?
H33A C33 H33B 109.1 . . ?
C34 C33 C32 102.9(3) . . ?
C34 C33 H33A 111.2 . . ?
C34 C33 H33B 111.2 . . ?
O2 C34 C33 104.2(3) . . ?
O2 C34 H34A 110.9 . . ?
O2 C34 H34B 110.9 . . ?
C33 C34 H34A 110.9 . . ?
C33 C34 H34B 110.9 . . ?
H34A C34 H34B 108.9 . . ?
C28 C29A H29C 111.1 . . ?
C28 C29A H29D 111.1 . . ?
C30 C29A C28 103.4(7) . . ?
C30 C29A H29C 111.1 . . ?
C30 C29A H29D 111.1 . . ?
H29C C29A H29D 109.1 . . ?

loop_
_geom_bond_atom_site_label_1
_geom_bond_atom_site_label_2
_geom_bond_distance
_geom_bond_site_symmetry_2
_geom_bond_publ_flag
Tb1 Cl1 2.7036(8) . ?
Tb1 Cl1 2.8217(8) 5_666 ?
Tb1 Si1 2.9714(9) . ?
Tb1 O1 2.425(2) . ?
Tb1 O2 2.410(2) . ?
Tb1 N1 2.272(2) . ?
Tb1 N2 2.232(3) . ?
Si1 N1 1.730(3) . ?
Si1 N2 1.729(3) . ?
Si1 C1 1.873(4) . ?
Si1 C2 1.874(4) . ?
O1 C27 1.457(4) . ?
O1 C30 1.450(4) . ?
O2 C31 1.434(4) . ?
O2 C34 1.449(4) . ?
N1 C3 1.422(4) . ?
N2 C15 1.425(4) . ?
C1 H1A 0.9800 . ?
C1 H1B 0.9800 . ?
C1 H1C 0.9800 . ?
C2 H2A 0.9800 . ?
C2 H2B 0.9800 . ?
C2 H2C 0.9800 . ?
C3 C4 1.419(5) . ?
C3 C8 1.426(4) . ?
C4 C5 1.390(5) . ?
C4 C9 1.521(5) . ?
C5 H5 0.9500 . ?
C5 C6 1.383(5) . ?
C6 H6 0.9500 . ?
C6 C7 1.364(6) . ?
C7 H7 0.9500 . ?
C7 C8 1.390(5) . ?
C8 C12 1.513(5) . ?
C9 H9 1.0000 . ?
C9 C10 1.510(7) . ?
C9 C11 1.533(6) . ?
C10 H10A 0.9800 . ?
C10 H10B 0.9800 . ?
C10 H10C 0.9800 . ?
C11 H11A 0.9800 . ?
C11 H11B 0.9800 . ?
C11 H11C 0.9800 . ?
C12 H12 1.0000 . ?
C12 C13 1.531(5) . ?
C12 C14 1.529(5) . ?
C13 H13A 0.9800 . ?
C13 H13B 0.9800 . ?
C13 H13C 0.9800 . ?
C14 H14A 0.9800 . ?
C14 H14B 0.9800 . ?
C14 H14C 0.9800 . ?
C15 C16 1.410(5) . ?
C15 C20 1.428(5) . ?
C16 C17 1.387(5) . ?
C16 C21 1.512(5) . ?
C17 H17 0.9500 . ?
C17 C18 1.388(5) . ?
C18 H18 0.9500 . ?
C18 C19 1.360(5) . ?
C19 H19 0.9500 . ?
C19 C20 1.398(5) . ?
C20 C24 1.517(5) . ?
C21 H21 1.0000 . ?
C21 C22 1.527(5) . ?
C21 C23 1.534(5) . ?
C22 H22A 0.9800 . ?
C22 H22B 0.9800 . ?
C22 H22C 0.9800 . ?
C23 H23A 0.9800 . ?
C23 H23B 0.9800 . ?
C23 H23C 0.9800 . ?
C24 H24 1.0000 . ?
C24 C25 1.516(5) . ?
C24 C26 1.541(5) . ?
C25 H25A 0.9800 . ?
C25 H25B 0.9800 . ?
C25 H25C 0.9800 . ?
C26 H26A 0.9800 . ?
C26 H26B 0.9800 . ?
C26 H26C 0.9800 . ?
C27 H27A 0.9900 . ?
C27 H27B 0.9900 . ?
C27 C28 1.500(5) . ?
C28 H28C 0.9900 . ?
C28 H28D 0.9900 . ?
C28 H28A 0.9900 . ?
C28 H28B 0.9900 . ?
C28 C29B 1.517(18) . ?
C28 C29A 1.509(11) . ?
C29B H29A 0.9900 . ?
C29B H29B 0.9900 . ?
C29B C30 1.370(15) . ?
C30 H30C 0.9900 . ?
C30 H30D 0.9900 . ?
C30 H30A 0.9900 . ?
C30 H30B 0.9900 . ?
C30 C29A 1.434(10) . ?
C31 H31A 0.9900 . ?
C31 H31B 0.9900 . ?
C31 C32 1.481(5) . ?
C32 H32A 0.9900 . ?
C32 H32B 0.9900 . ?
C32 C33 1.521(5) . ?
C33 H33A 0.9900 . ?
C33 H33B 0.9900 . ?
C33 C34 1.473(5) . ?
C34 H34A 0.9900 . ?
C34 H34B 0.9900 . ?
C29A H29C 0.9900 . ?
C29A H29D 0.9900 . ?

loop_
_geom_torsion_atom_site_label_1
_geom_torsion_atom_site_label_2
_geom_torsion_atom_site_label_3
_geom_torsion_atom_site_label_4
_geom_torsion
_geom_torsion_site_symmetry_1
_geom_torsion_site_symmetry_2
_geom_torsion_site_symmetry_3
_geom_torsion_site_symmetry_4
_geom_torsion_publ_flag
Tb1 Si1 N1 C3 -158.8(3) . . . . ?
Tb1 Si1 N2 C15 -175.3(3) . . . . ?
Tb1 O1 C27 C28 175.1(3) . . . . ?
Tb1 O1 C30 C29B 163.0(15) . . . . ?
Tb1 O1 C30 C29A -156.3(9) . . . . ?
Tb1 O2 C31 C32 -153.6(3) . . . . ?
Tb1 O2 C34 C33 137.9(3) . . . . ?
Tb1 N1 C3 C4 -53.1(5) . . . . ?
Tb1 N1 C3 C8 128.2(3) . . . . ?
Tb1 N2 C15 C16 -73.0(4) . . . . ?
Tb1 N2 C15 C20 106.5(4) . . . . ?
Si1 N1 C3 C4 92.0(3) . . . . ?
Si1 N1 C3 C8 -86.7(3) . . . . ?
Si1 N2 C15 C16 99.8(3) . . . . ?
Si1 N2 C15 C20 -80.8(3) . . . . ?
O1 C27 C28 C29B 24.2(13) . . . . ?
O1 C27 C28 C29A -12.5(9) . . . . ?
O1 C30 C29A C28 -32.7(13) . . . . ?
O2 C31 C32 C33 3.1(5) . . . . ?
N1 Si1 N2 Tb1 -4.64(13) . . . . ?
N1 Si1 N2 C15 -179.9(3) . . . . ?
N1 C3 C4 C5 -176.9(3) . . . . ?
N1 C3 C4 C9 4.7(5) . . . . ?
N1 C3 C8 C7 177.9(3) . . . . ?
N1 C3 C8 C12 -1.6(5) . . . . ?
N2 Si1 N1 Tb1 4.55(13) . . . . ?
N2 Si1 N1 C3 -154.2(2) . . . . ?
N2 C15 C16 C17 178.3(3) . . . . ?
N2 C15 C16 C21 -1.8(5) . . . . ?
N2 C15 C20 C19 -179.5(3) . . . . ?
N2 C15 C20 C24 -2.3(4) . . . . ?
C1 Si1 N1 Tb1 129.86(15) . . . . ?
C1 Si1 N1 C3 -28.9(3) . . . . ?
C1 Si1 N2 Tb1 -124.11(19) . . . . ?
C1 Si1 N2 C15 60.6(3) . . . . ?
C2 Si1 N1 Tb1 -113.22(16) . . . . ?
C2 Si1 N1 C3 88.0(3) . . . . ?
C2 Si1 N2 Tb1 118.42(16) . . . . ?
C2 Si1 N2 C15 -56.9(3) . . . . ?
C3 C4 C5 C6 -1.6(6) . . . . ?
C3 C4 C9 C10 110.7(4) . . . . ?
C3 C4 C9 C11 -127.0(4) . . . . ?
C3 C8 C12 C13 -114.0(4) . . . . ?
C3 C8 C12 C14 123.0(4) . . . . ?
C4 C3 C8 C7 -0.8(5) . . . . ?
C4 C3 C8 C12 179.7(3) . . . . ?
C4 C5 C6 C7 0.2(7) . . . . ?
C5 C4 C9 C10 -67.7(5) . . . . ?
C5 C4 C9 C11 54.6(6) . . . . ?
C5 C6 C7 C8 0.9(6) . . . . ?
C6 C7 C8 C3 -0.6(6) . . . . ?
C6 C7 C8 C12 179.0(4) . . . . ?
C7 C8 C12 C13 66.5(4) . . . . ?
C7 C8 C12 C14 -56.5(5) . . . . ?
C8 C3 C4 C5 1.8(5) . . . . ?
C8 C3 C4 C9 -176.5(4) . . . . ?
C9 C4 C5 C6 176.9(4) . . . . ?
C15 C16 C17 C18 1.3(5) . . . . ?
C15 C16 C21 C22 114.1(4) . . . . ?
C15 C16 C21 C23 -122.6(4) . . . . ?
C15 C20 C24 C25 -102.4(4) . . . . ?
C15 C20 C24 C26 133.4(3) . . . . ?
C16 C15 C20 C19 0.0(4) . . . . ?
C16 C15 C20 C24 177.1(3) . . . . ?
C16 C17 C18 C19 -0.4(5) . . . . ?
C17 C16 C21 C22 -65.9(4) . . . . ?
C17 C16 C21 C23 57.4(4) . . . . ?
C17 C18 C19 C20 -0.8(6) . . . . ?
C18 C19 C20 C15 1.0(5) . . . . ?
C18 C19 C20 C24 -176.2(3) . . . . ?
C19 C20 C24 C25 74.7(4) . . . . ?
C19 C20 C24 C26 -49.5(4) . . . . ?
C20 C15 C16 C17 -1.1(5) . . . . ?
C20 C15 C16 C21 178.8(3) . . . . ?
C21 C16 C17 C18 -178.6(3) . . . . ?
C27 O1 C30 C29B -14.9(15) . . . . ?
C27 O1 C30 C29A 25.8(10) . . . . ?
C27 C28 C29B C30 -34(2) . . . . ?
C27 C28 C29A C30 27.7(13) . . . . ?
C28 C29B C30 O1 31(2) . . . . ?
C30 O1 C27 C28 -7.4(5) . . . . ?
C31 O2 C34 C33 -36.5(4) . . . . ?
C31 C32 C33 C34 -24.8(5) . . . . ?
C32 C33 C34 O2 37.5(5) . . . . ?
C34 O2 C31 C32 20.4(5) . . . . ?
